data_4505815
loop_
_publ_author_name
'Luo, Tzy-Jiun M.'
'Palmore, G. Tayhas R.'

_publ_section_title
;
 Engineering Crystalline Architecture with Supramolecular Tapes:&#x2009;
 Studies on Secondary Donor&#x2212;Acceptor Interactions in Cocrystals of
 the Cyclic Dipeptide of Glycine
;
_journal_issue 5
_journal_name_full 'Crystal Growth &amp; Design'
_journal_page_first 337
_journal_paper_doi 10.1021/cg025535d
_journal_volume 2
_journal_year 2002
_chemical_formula_sum 'C18 H16 Cl2 N2 O8'
_chemical_formula_weight 459.22
_chemical_name_systematic
;
 diketopiperazine + 5-chlorosalicylic acid
;
_space_group_IT_number 14
_symmetry_cell_setting monoclinic
_symmetry_space_group_name_Hall '-P 2yn'
_symmetry_space_group_name_H-M 'P 1 21/n 1'
_atom_sites_solution_hydrogens geom
_atom_sites_solution_primary direct
_atom_sites_solution_secondary difmap
_audit_creation_method SHELXL-97
_cell_angle_alpha 90.00
_cell_angle_beta 98.255(2)
_cell_angle_gamma 90.00
_cell_formula_units_Z 2
_cell_length_a 11.816(2)
_cell_length_b 5.4552(10)
_cell_length_c 14.331(3)
_cell_measurement_temperature 90(2)
_cell_volume 914.2(3)
_computing_cell_refinement 'Bruker SAINT'
_computing_data_collection 'Bruker SMART'
_computing_data_reduction 'Bruker SAINT'
_computing_molecular_graphics 'SHELXTL 5.03, XP (Sheldrick, 1994)'
_computing_publication_material 'SHELXL-97 (Sheldrick, 1997)'
_computing_structure_refinement 'SHELXL-97 (Sheldrick, 1997)'
_computing_structure_solution 'SHELXS-97 (Sheldrick, 1990)'
_diffrn_ambient_temperature 90(2)
_diffrn_measured_fraction_theta_full 0.942
_diffrn_measured_fraction_theta_max 0.942
_diffrn_measurement_device_type 'Bruker SMART 1000'
_diffrn_measurement_method \w
_diffrn_radiation_monochromator graphite
_diffrn_radiation_source 'normal-focus sealed tube'
_diffrn_radiation_type MoK\a
_diffrn_radiation_wavelength 0.71073
_diffrn_reflns_av_R_equivalents 0.0466
_diffrn_reflns_av_sigmaI/netI 0.0590
_diffrn_reflns_limit_h_max 16
_diffrn_reflns_limit_h_min -17
_diffrn_reflns_limit_k_max 8
_diffrn_reflns_limit_k_min -6
_diffrn_reflns_limit_l_max 20
_diffrn_reflns_limit_l_min -20
_diffrn_reflns_number 8110
_diffrn_reflns_theta_full 31.49
_diffrn_reflns_theta_max 31.49
_diffrn_reflns_theta_min 2.09
_diffrn_standards_decay_% <0.1
_diffrn_standards_number '50 frames remeasured'
_exptl_absorpt_coefficient_mu 0.410
_exptl_absorpt_correction_T_max 0.9374
_exptl_absorpt_correction_T_min 0.9226
_exptl_absorpt_correction_type none
_exptl_crystal_colour colorless
_exptl_crystal_density_diffrn 1.668
_exptl_crystal_density_method 'not measured'
_exptl_crystal_description stick
_exptl_crystal_F_000 472
_exptl_crystal_size_max 0.20
_exptl_crystal_size_mid 0.16
_exptl_crystal_size_min 0.16
_refine_diff_density_max 0.425
_refine_diff_density_min -0.263
_refine_diff_density_rms 0.072
_refine_ls_extinction_method none
_refine_ls_goodness_of_fit_ref 0.924
_refine_ls_hydrogen_treatment mixed
_refine_ls_matrix_type full
_refine_ls_number_parameters 168
_refine_ls_number_reflns 2859
_refine_ls_number_restraints 0
_refine_ls_restrained_S_all 0.924
_refine_ls_R_factor_all 0.0601
_refine_ls_R_factor_gt 0.0382
_refine_ls_shift/su_max 0.001
_refine_ls_shift/su_mean 0.000
_refine_ls_structure_factor_coef Fsqd
_refine_ls_weighting_details 'calc w=1/[\s^2^(Fo^2^)+(0.0444P)^2^+0.0000P] where P=(Fo^2^+2Fc^2^)/3'
_refine_ls_weighting_scheme calc
_refine_ls_wR_factor_gt 0.0830
_refine_ls_wR_factor_ref 0.0903
_reflns_number_gt 2035
_reflns_number_total 2859
_reflns_threshold_expression >2sigma(I)
_cod_data_source_file cg025535d_s4.cif
_cod_data_source_block tl28fmm
_cod_original_sg_symbol_H-M P2(1)/c
_cod_database_code 4505815

loop_
_symmetry_equiv_pos_as_xyz
'x, y, z'
'-x+1/2, y+1/2, -z+1/2'
'-x, -y, -z'
'x-1/2, -y-1/2, z-1/2'

loop_
_atom_site_label
_atom_site_type_symbol
_atom_site_fract_x
_atom_site_fract_y
_atom_site_fract_z
_atom_site_U_iso_or_equiv
_atom_site_adp_type
_atom_site_occupancy
_atom_site_symmetry_multiplicity
_atom_site_calc_flag
Cl1 Cl 0.58545(4) 0.15868(7) 0.15594(3) 0.01691(11) Uani 1 1 d
N1 N 0.94098(12) 0.2864(2) -0.02471(9) 0.0140(3) Uani 1 1 d
H1N H 0.8992(17) 0.157(3) -0.0402(13) 0.018(5) Uiso 1 1 d
C1 C 0.97532(13) 0.3177(3) 0.06652(11) 0.0133(3) Uani 1 1 d
O1 O 0.95707(10) 0.1603(2) 0.12594(8) 0.0163(2) Uani 1 1 d
C2 C 0.96353(14) 0.4496(3) -0.09989(11) 0.0138(3) Uani 1 1 d
H2B H 0.8954(14) 0.490(3) -0.1405(11) 0.006(4) Uiso 1 1 d
H2A H 1.0118(16) 0.368(3) -0.1379(13) 0.014(5) Uiso 1 1 d
C3 C 0.66084(13) 0.5113(3) -0.07250(10) 0.0128(3) Uani 1 1 d
C4 C 0.72828(14) 0.7075(3) -0.03254(11) 0.0134(3) Uani 1 1 d
O4 O 0.77248(10) 0.8809(2) -0.08585(9) 0.0163(3) Uani 1 1 d
H4 H 0.752(2) 0.849(4) -0.1422(17) 0.045(7) Uiso 1 1 d
C5 C 0.75164(14) 0.7311(3) 0.06517(11) 0.0152(3) Uani 1 1 d
H5 H 0.7946(16) 0.859(3) 0.0918(12) 0.010(4) Uiso 1 1 d
C6 C 0.70859(14) 0.5626(3) 0.12285(11) 0.0155(3) Uani 1 1 d
H6 H 0.7248(16) 0.584(3) 0.1922(13) 0.017(5) Uiso 1 1 d
C7 C 0.64239(14) 0.3680(3) 0.08306(11) 0.0141(3) Uani 1 1 d
C8 C 0.61786(14) 0.3413(3) -0.01346(11) 0.0135(3) Uani 1 1 d
H8 H 0.5710(16) 0.212(3) -0.0412(12) 0.015(5) Uiso 1 1 d
C9 C 0.63180(14) 0.4906(3) -0.17635(11) 0.0137(3) Uani 1 1 d
O9A O 0.67273(10) 0.6279(2) -0.23109(8) 0.0166(2) Uani 1 1 d
O9B O 0.55753(10) 0.3165(2) -0.20370(8) 0.0169(3) Uani 1 1 d
H9 H 0.530(2) 0.331(4) -0.2668(19) 0.053(8) Uiso 1 1 d

loop_
_atom_site_aniso_label
_atom_site_aniso_U_11
_atom_site_aniso_U_22
_atom_site_aniso_U_33
_atom_site_aniso_U_23
_atom_site_aniso_U_13
_atom_site_aniso_U_12
Cl1 0.0198(2) 0.0176(2) 0.01373(18) 0.00328(15) 0.00384(14) 0.00088(16)
N1 0.0176(7) 0.0117(7) 0.0122(6) -0.0007(5) 0.0008(5) -0.0018(5)
C1 0.0119(7) 0.0133(7) 0.0146(7) -0.0007(6) 0.0016(6) 0.0019(6)
O1 0.0188(6) 0.0161(6) 0.0133(5) 0.0034(4) 0.0004(5) -0.0021(5)
C2 0.0147(8) 0.0157(8) 0.0106(7) -0.0002(6) 0.0002(6) -0.0008(6)
C3 0.0128(7) 0.0138(8) 0.0118(7) -0.0001(6) 0.0012(6) 0.0010(6)
C4 0.0118(8) 0.0138(8) 0.0150(7) 0.0006(6) 0.0034(6) 0.0010(6)
O4 0.0188(6) 0.0168(6) 0.0133(6) -0.0004(4) 0.0026(5) -0.0036(5)
C5 0.0147(8) 0.0156(8) 0.0144(8) -0.0029(6) -0.0006(6) -0.0009(6)
C6 0.0156(8) 0.0189(8) 0.0115(7) -0.0016(6) 0.0000(6) 0.0022(6)
C7 0.0144(7) 0.0149(8) 0.0135(7) 0.0024(6) 0.0042(6) 0.0017(6)
C8 0.0127(8) 0.0133(7) 0.0141(7) -0.0012(6) 0.0008(6) 0.0011(6)
C9 0.0134(7) 0.0132(7) 0.0146(7) -0.0016(6) 0.0024(6) 0.0015(6)
O9A 0.0191(6) 0.0173(6) 0.0139(5) 0.0015(4) 0.0042(5) -0.0008(5)
O9B 0.0208(6) 0.0171(6) 0.0118(5) -0.0006(4) -0.0005(5) -0.0045(5)

loop_
_atom_type_symbol
_atom_type_description
_atom_type_scat_dispersion_real
_atom_type_scat_dispersion_imag
_atom_type_scat_source
C C 0.0033 0.0016 'International Tables Vol C Tables 4.2.6.8 and 6.1.1.4'
H H 0.0000 0.0000 'International Tables Vol C Tables 4.2.6.8 and 6.1.1.4'
N N 0.0061 0.0033 'International Tables Vol C Tables 4.2.6.8 and 6.1.1.4'
O O 0.0106 0.0060 'International Tables Vol C Tables 4.2.6.8 and 6.1.1.4'
Cl Cl 0.1484 0.1585 'International Tables Vol C Tables 4.2.6.8 and 6.1.1.4'

loop_
_geom_angle_atom_site_label_1
_geom_angle_atom_site_label_2
_geom_angle_atom_site_label_3
_geom_angle
_geom_angle_site_symmetry_1
_geom_angle_site_symmetry_3
C1 N1 C2 126.26(14) . .
C1 N1 H1N 116.0(12) . .
C2 N1 H1N 117.7(12) . .
O1 C1 N1 121.77(15) . .
O1 C1 C2 119.01(14) . 3_765
N1 C1 C2 119.22(14) . 3_765
N1 C2 C1 114.36(13) . 3_765
N1 C2 H2B 111.4(10) . .
C1 C2 H2B 109.1(10) 3_765 .
N1 C2 H2A 109.1(11) . .
C1 C2 H2A 106.0(11) 3_765 .
H2B C2 H2A 106.4(14) . .
C8 C3 C4 119.47(14) . .
C8 C3 C9 120.32(14) . .
C4 C3 C9 120.17(14) . .
O4 C4 C5 117.49(14) . .
O4 C4 C3 122.63(14) . .
C5 C4 C3 119.89(14) . .
C4 O4 H4 108.5(16) . .
C6 C5 C4 120.20(15) . .
C6 C5 H5 119.3(11) . .
C4 C5 H5 120.5(11) . .
C5 C6 C7 119.74(15) . .
C5 C6 H6 119.1(11) . .
C7 C6 H6 121.1(11) . .
C8 C7 C6 121.10(15) . .
C8 C7 Cl1 119.13(13) . .
C6 C7 Cl1 119.74(12) . .
C7 C8 C3 119.60(15) . .
C7 C8 H8 121.7(11) . .
C3 C8 H8 118.7(11) . .
O9A C9 O9B 123.76(15) . .
O9A C9 C3 122.48(14) . .
O9B C9 C3 113.75(14) . .
C9 O9B H9 111.1(15) . .

loop_
_geom_bond_atom_site_label_1
_geom_bond_atom_site_label_2
_geom_bond_distance
_geom_bond_site_symmetry_2
Cl1 C7 1.7463(16) .
N1 C1 1.323(2) .
N1 C2 1.452(2) .
N1 H1N 0.873(19) .
C1 O1 1.2495(18) .
C1 C2 1.504(2) 3_765
C2 C1 1.504(2) 3_765
C2 H2B 0.949(16) .
C2 H2A 0.953(18) .
C3 C8 1.399(2) .
C3 C4 1.406(2) .
C3 C9 1.483(2) .
C4 O4 1.3658(18) .
C4 C5 1.394(2) .
O4 H4 0.83(2) .
C5 C6 1.381(2) .
C5 H5 0.915(18) .
C6 C7 1.391(2) .
C6 H6 0.991(19) .
C7 C8 1.380(2) .
C8 H8 0.947(19) .
C9 O9A 1.2327(18) .
C9 O9B 1.3141(19) .
O9B H9 0.92(3) .
